data_7226145
loop_
_publ_author_name
'Khavasi, Hamid Reza'
'Kavand, Sima'

_publ_section_title
;
 \p-Stacking synthon repetitivity in coordination compounds
;
_journal_issue 25
_journal_name_full CrystEngComm
_journal_page_first 4760
_journal_paper_doi 10.1039/C6CE00838K
_journal_volume 18
_journal_year 2016
_chemical_formula_moiety 'C15 H10 Br1 Hg1 I2 N3 O1'
_chemical_formula_sum 'C15 H10 Br Hg I2 N3 O'
_chemical_formula_weight 782.44
_chemical_name_systematic
; 
 ? 
;
_space_group_IT_number 11
_symmetry_cell_setting monoclinic
_symmetry_Int_Tables_number 11
_symmetry_space_group_name_Hall '-P 2yb'
_symmetry_space_group_name_H-M 'P 1 21/m 1'
_atom_sites_solution_hydrogens geom
_atom_sites_solution_primary direct
_atom_sites_solution_secondary difmap
_audit_creation_method SHELXL-97
_audit_update_record
;
2014-07-29 deposited with the CCDC.
2016-05-24 downloaded from the CCDC.
;
_cell_angle_alpha 90.00
_cell_angle_beta 91.44(2)
_cell_angle_gamma 90.00
_cell_formula_units_Z 2
_cell_length_a 10.133(3)
_cell_length_b 6.7797(17)
_cell_length_c 13.077(3)
_cell_measurement_reflns_used 856
_cell_measurement_temperature 298(2)
_cell_measurement_theta_max 29.45
_cell_measurement_theta_min 2.01
_cell_volume 898.1(4)
_computing_cell_refinement 'X-Area 1.31 (Stoe & Cie GmbH, 2005)'
_computing_data_collection 'X-Area 1.31 (Stoe & Cie GmbH, 2005)'
_computing_data_reduction 'X-Area 1.31 (Stoe & Cie GmbH, 2005)'
_computing_molecular_graphics 'ORTEP-3 for Windows (Farrugia, 1997)'
_computing_publication_material 'WinGX (Farrugia, 1999)'
_computing_structure_refinement 'SHELXL-97 (Sheldrick, 1997)'
_computing_structure_solution 'SHELXS-97 (Sheldrick, 1990)'
_diffrn_ambient_temperature 298(2)
_diffrn_detector_area_resol_mean '0.15 mm'
_diffrn_measured_fraction_theta_full 0.985
_diffrn_measured_fraction_theta_max 0.985
_diffrn_measurement_device_type 'STOE IPDS II'
_diffrn_measurement_method 'rotation method'
_diffrn_radiation_monochromator graphite
_diffrn_radiation_source 'fine-focus sealed tube'
_diffrn_radiation_type MoK\a
_diffrn_radiation_wavelength 0.71073
_diffrn_reflns_av_R_equivalents 0.1140
_diffrn_reflns_av_sigmaI/netI 0.0675
_diffrn_reflns_limit_h_max 13
_diffrn_reflns_limit_h_min -13
_diffrn_reflns_limit_k_max 7
_diffrn_reflns_limit_k_min -9
_diffrn_reflns_limit_l_max 17
_diffrn_reflns_limit_l_min -11
_diffrn_reflns_number 5365
_diffrn_reflns_theta_full 29.45
_diffrn_reflns_theta_max 29.45
_diffrn_reflns_theta_min 2.01
_diffrn_standards_number 0
_exptl_absorpt_coefficient_mu 14.237
_exptl_absorpt_correction_T_max 0.3473
_exptl_absorpt_correction_T_min 0.0562
_exptl_absorpt_correction_type numerical
_exptl_absorpt_process_details 'shape of crystal determined optically'
_exptl_crystal_colour Colorless
_exptl_crystal_density_diffrn 2.894
_exptl_crystal_density_method 'not measured'
_exptl_crystal_description Needle
_exptl_crystal_F_000 700
_exptl_crystal_size_max 0.50
_exptl_crystal_size_mid 0.05
_exptl_crystal_size_min 0.04
_refine_diff_density_max 1.220
_refine_diff_density_min -1.210
_refine_diff_density_rms 0.502
_refine_ls_extinction_method SHELXL
_refine_ls_goodness_of_fit_ref 1.099
_refine_ls_hydrogen_treatment constr
_refine_ls_matrix_type full
_refine_ls_number_parameters 140
_refine_ls_number_reflns 2586
_refine_ls_number_restraints 0
_refine_ls_restrained_S_all 1.099
_refine_ls_R_factor_all 0.0903
_refine_ls_R_factor_gt 0.0718
_refine_ls_shift/su_max 0.004
_refine_ls_shift/su_mean 0.000
_refine_ls_structure_factor_coef Fsqd
_refine_ls_weighting_details 'calc w=1/[\s^2^(Fo^2^)+(0.1819P)^2^+3.2148P] where P=(Fo^2^+2Fc^2^)/3'
_refine_ls_weighting_scheme calc
_refine_ls_wR_factor_gt 0.1856
_refine_ls_wR_factor_ref 0.1990
_reflns_number_gt 2066
_reflns_number_total 2586
_reflns_threshold_expression >2sigma(I)
_cod_data_source_file c6ce00838k2.cif
_cod_data_source_block shelxl
_cod_depositor_comments
;
The following automatic conversions were performed:

'_symmetry_cell_setting' value 'Monoclinic' changed to 'monoclinic'
according to
/usr/data/users/saulius/crontab/automatic-downloads/current/RSC/lib/dictionaries/cif_core.dic
dictionary named 'cif_core.dic' version 2.4.2 from 2011-04-26.

Automatic conversion script
Id: cif_fix_values 4268 2015-11-12 08:31:59Z antanas 
;
_cod_original_sg_symbol_H-M 'P 21/m'
_cod_original_formula_sum 'C15 H10 Br1 Hg1 I2 N3 O1'
_cod_database_code 7226145

loop_
_symmetry_equiv_pos_site_id
_symmetry_equiv_pos_as_xyz
1 x,y,z
2 -x,1/2+y,-z
3 -x,-y,-z
4 x,1/2-y,z

loop_
_atom_site_label
_atom_site_type_symbol
_atom_site_fract_x
_atom_site_fract_y
_atom_site_fract_z
_atom_site_U_iso_or_equiv
_atom_site_adp_type
_atom_site_occupancy
_atom_site_symmetry_multiplicity
_atom_site_calc_flag
_atom_site_refinement_flags
C1 C 0.4429(19) 0.2500 0.271(2) 0.058(5) Uani 1 2 d S
H1 H 0.5232 0.2500 0.3067 0.069 Uiso 1 2 calc SR
C2 C 0.3245(19) 0.2500 0.3271(13) 0.045(4) Uani 1 2 d S
H2 H 0.3285 0.2500 0.3983 0.054 Uiso 1 2 calc SR
C3 C 0.2084(17) 0.2500 0.1751(13) 0.040(3) Uani 1 2 d S
H3 H 0.1288 0.2500 0.1380 0.048 Uiso 1 2 calc SR
C4 C 0.3280(15) 0.2500 0.1246(15) 0.041(3) Uani 1 2 d S
C5 C 0.3262(17) 0.2500 0.0071(16) 0.044(4) Uani 1 2 d S
C6 C 0.4951(15) 0.2500 -0.1279(13) 0.040(3) Uani 1 2 d S
C7 C 0.4088(17) 0.2500 -0.2081(15) 0.046(4) Uani 1 2 d S
H7 H 0.3184 0.2500 -0.1975 0.056 Uiso 1 2 calc SR
C8 C 0.4570(16) 0.2500 -0.3083(17) 0.051(4) Uani 1 2 d S
H8 H 0.3963 0.2500 -0.3628 0.062 Uiso 1 2 calc SR
C9 C 0.5906(18) 0.2500 -0.3295(16) 0.048(4) Uani 1 2 d S
C10 C 0.6817(15) 0.2500 -0.2438(14) 0.042(4) Uani 1 2 d S
C11 C 0.8197(18) 0.2500 -0.2601(19) 0.053(5) Uani 1 2 d S
H11 H 0.8523 0.2500 -0.3259 0.064 Uiso 1 2 calc SR
C12 C 0.9067(16) 0.2500 -0.1728(19) 0.052(5) Uani 1 2 d S
H12 H 0.9976 0.2500 -0.1811 0.062 Uiso 1 2 calc SR
C13 C 0.8590(19) 0.2500 -0.082(2) 0.057(5) Uani 1 2 d S
H13 H 0.9191 0.2500 -0.0266 0.069 Uiso 1 2 calc SR
C14 C 0.728(2) 0.2500 -0.0595(15) 0.048(4) Uani 1 2 d S
H14 H 0.7012 0.2500 0.0079 0.058 Uiso 1 2 calc SR
C15 C 0.6341(14) 0.2500 -0.1428(12) 0.034(3) Uani 1 2 d S
N1 N 0.4444(15) 0.2500 0.1732(13) 0.045(3) Uani 1 2 d S
N2 N 0.2092(14) 0.2500 0.2781(18) 0.059(5) Uani 1 2 d S
N3 N 0.4500(14) 0.2500 -0.0270(11) 0.042(3) Uani 1 2 d S
H3A H 0.5110 0.2500 0.0199 0.051 Uiso 1 2 calc SR
O1 O 0.2250(14) 0.2500 -0.0388(10) 0.060(4) Uani 1 2 d S
Hg1 Hg -0.00214(7) 0.2500 0.37806(6) 0.0506(4) Uani 1 2 d S
I1 I -0.17595(14) 0.2500 0.23085(12) 0.0651(5) Uani 1 2 d S
I2 I 0.10950(12) 0.2500 0.55962(10) 0.0525(4) Uani 1 2 d S
Br1 Br 0.6478(3) 0.2500 -0.46324(17) 0.0684(7) Uani 1 2 d S

loop_
_atom_site_aniso_label
_atom_site_aniso_U_11
_atom_site_aniso_U_22
_atom_site_aniso_U_33
_atom_site_aniso_U_23
_atom_site_aniso_U_13
_atom_site_aniso_U_12
C1 0.031(8) 0.072(13) 0.069(14) 0.000 -0.002(8) 0.000
C2 0.051(9) 0.057(10) 0.027(7) 0.000 0.003(6) 0.000
C3 0.036(7) 0.055(9) 0.030(7) 0.000 0.006(6) 0.000
C4 0.024(6) 0.052(9) 0.048(9) 0.000 0.010(6) 0.000
C5 0.033(7) 0.045(9) 0.054(10) 0.000 0.006(7) 0.000
C6 0.036(7) 0.046(8) 0.038(8) 0.000 0.012(6) 0.000
C7 0.033(7) 0.056(10) 0.050(10) 0.000 0.010(7) 0.000
C8 0.026(7) 0.071(12) 0.057(11) 0.000 -0.007(7) 0.000
C9 0.033(7) 0.061(11) 0.049(10) 0.000 0.000(7) 0.000
C10 0.022(6) 0.056(9) 0.047(9) 0.000 0.010(6) 0.000
C11 0.035(8) 0.050(10) 0.075(14) 0.000 0.011(8) 0.000
C12 0.024(6) 0.057(11) 0.075(13) 0.000 0.007(7) 0.000
C13 0.035(8) 0.066(12) 0.070(14) 0.000 -0.007(9) 0.000
C14 0.049(9) 0.057(10) 0.038(8) 0.000 -0.010(7) 0.000
C15 0.028(6) 0.042(7) 0.032(7) 0.000 0.005(5) 0.000
N1 0.035(7) 0.054(8) 0.047(8) 0.000 0.010(6) 0.000
N2 0.023(6) 0.056(9) 0.098(15) 0.000 0.014(7) 0.000
N3 0.034(6) 0.063(9) 0.029(6) 0.000 0.004(5) 0.000
O1 0.040(6) 0.107(13) 0.032(6) 0.000 0.000(5) 0.000
Hg1 0.0377(4) 0.0707(6) 0.0433(5) 0.000 -0.0031(3) 0.000
I1 0.0436(7) 0.0973(12) 0.0537(8) 0.000 -0.0125(6) 0.000
I2 0.0377(6) 0.0798(9) 0.0399(6) 0.000 0.0003(4) 0.000
Br1 0.0607(12) 0.1039(19) 0.0409(10) 0.000 0.0095(9) 0.000

loop_
_atom_type_symbol
_atom_type_description
_atom_type_scat_dispersion_real
_atom_type_scat_dispersion_imag
_atom_type_scat_source
C C 0.0033 0.0016 'International Tables Vol C Tables 4.2.6.8 and 6.1.1.4'
H H 0.0000 0.0000 'International Tables Vol C Tables 4.2.6.8 and 6.1.1.4'
N N 0.0061 0.0033 'International Tables Vol C Tables 4.2.6.8 and 6.1.1.4'
O O 0.0106 0.0060 'International Tables Vol C Tables 4.2.6.8 and 6.1.1.4'
Hg Hg -2.3894 9.2266 'International Tables Vol C Tables 4.2.6.8 and 6.1.1.4'
I I -0.4742 1.8119 'International Tables Vol C Tables 4.2.6.8 and 6.1.1.4'
Br Br -0.2901 2.4595 'International Tables Vol C Tables 4.2.6.8 and 6.1.1.4'

loop_
_geom_angle_atom_site_label_1
_geom_angle_atom_site_label_2
_geom_angle_atom_site_label_3
_geom_angle
N1 C1 C2 123.3(18)
N1 C1 H1 118.3
C2 C1 H1 118.3
N2 C2 C1 119.7(18)
N2 C2 H2 120.1
C1 C2 H2 120.1
N2 C3 C4 119.3(16)
N2 C3 H3 120.3
C4 C3 H3 120.3
N1 C4 C3 123.1(17)
N1 C4 C5 117.9(13)
C3 C4 C5 119.0(15)
O1 C5 N3 129.9(19)
O1 C5 C4 119.9(15)
N3 C5 C4 110.2(15)
C7 C6 N3 120.6(15)
C7 C6 C15 121.1(15)
N3 C6 C15 118.3(15)
C6 C7 C8 119.4(15)
C6 C7 H7 120.3
C8 C7 H7 120.3
C9 C8 C7 123.3(18)
C9 C8 H8 118.4
C7 C8 H8 118.4
C8 C9 C10 117.0(19)
C8 C9 Br1 121.2(16)
C10 C9 Br1 121.8(13)
C15 C10 C11 119.9(17)
C15 C10 C9 120.1(14)
C11 C10 C9 120.0(18)
C10 C11 C12 118(2)
C10 C11 H11 120.9
C12 C11 H11 120.9
C13 C12 C11 119.9(17)
C13 C12 H12 120.1
C11 C12 H12 120.1
C12 C13 C14 126(2)
C12 C13 H13 117.2
C14 C13 H13 117.2
C13 C14 C15 118.2(19)
C13 C14 H14 120.9
C15 C14 H14 120.9
C10 C15 C6 119.2(14)
C10 C15 C14 118.2(15)
C6 C15 C14 122.6(16)
C1 N1 C4 116.6(15)
C2 N2 C3 118.0(15)
C2 N2 Hg1 119.9(15)
C3 N2 Hg1 122.1(12)
C5 N3 C6 129.8(16)
C5 N3 H3A 115.1
C6 N3 H3A 115.1
N2 Hg1 I1 100.7(5)
N2 Hg1 I2 96.7(5)
I1 Hg1 I2 162.63(6)

loop_
_geom_bond_atom_site_label_1
_geom_bond_atom_site_label_2
_geom_bond_distance
C1 N1 1.27(3)
C1 C2 1.43(3)
C1 H1 0.9300
C2 N2 1.32(3)
C2 H2 0.9300
C3 N2 1.35(3)
C3 C4 1.40(2)
C3 H3 0.9300
C4 N1 1.33(2)
C4 C5 1.54(3)
C5 O1 1.18(2)
C5 N3 1.34(2)
C6 C7 1.35(3)
C6 N3 1.41(2)
C6 C15 1.43(2)
C7 C8 1.41(3)
C7 H7 0.9300
C8 C9 1.39(2)
C8 H8 0.9300
C9 C10 1.43(3)
C9 Br1 1.86(2)
C10 C15 1.42(2)
C10 C11 1.42(2)
C11 C12 1.43(3)
C11 H11 0.9300
C12 C13 1.30(3)
C12 H12 0.9300
C13 C14 1.36(3)
C13 H13 0.9300
C14 C15 1.43(2)
C14 H14 0.9300
N2 Hg1 2.537(15)
N3 H3A 0.8600
Hg1 I1 2.5763(16)
Hg1 I2 2.6042(15)

loop_
_geom_hbond_atom_site_label_D
_geom_hbond_atom_site_label_H
_geom_hbond_atom_site_label_A
_geom_hbond_distance_DH
_geom_hbond_distance_HA
_geom_hbond_distance_DA
_geom_hbond_angle_DHA
_geom_hbond_site_symmetry_A
_geom_hbond_publ_flag
N3 H3A N1 0.8600 2.1300 2.62(2) 116.00 . yes
C7 H7 O1 0.9300 2.3000 2.93(2) 124.00 . yes
C8 H8 I2 0.9300 3.0500 3.883(18) 149.00 1_554 yes
C8 H8 I2 0.9300 3.0500 3.883(18) 149.00 4_554 yes
C11 H11 I2 0.9300 3.0400 3.81(2) 142.00 1_654 yes
C11 H11 Br1 0.9300 2.7100 3.14(2) 109.00 . yes
C11 H11 I2 0.9300 3.0400 3.81(2) 142.00 4_654 yes

loop_
_geom_torsion_atom_site_label_1
_geom_torsion_atom_site_label_2
_geom_torsion_atom_site_label_3
_geom_torsion_atom_site_label_4
_geom_torsion
N1 C1 C2 N2 0.000(3)
N2 C3 C4 N1 0.000(2)
N2 C3 C4 C5 180.000(2)
N1 C4 C5 O1 180.000(1)
C3 C4 C5 O1 0.000(1)
N1 C4 C5 N3 0.000(1)
C3 C4 C5 N3 180.0
N3 C6 C7 C8 180.000(2)
C15 C6 C7 C8 0.000(2)
C6 C7 C8 C9 0.000(3)
C7 C8 C9 C10 0.000(3)
C7 C8 C9 Br1 180.000(1)
C8 C9 C10 C15 0.000(3)
Br1 C9 C10 C15 180.000(2)
C8 C9 C10 C11 180.000(2)
Br1 C9 C10 C11 0.000(3)
C15 C10 C11 C12 0.000(2)
C9 C10 C11 C12 180.000(2)
C10 C11 C12 C13 0.000(2)
C11 C12 C13 C14 0.000(1)
C12 C13 C14 C15 0.000(1)
C11 C10 C15 C6 180.000(1)
C9 C10 C15 C6 0.000(2)
C11 C10 C15 C14 0.000(2)
C9 C10 C15 C14 180.000(2)
C7 C6 C15 C10 0.000(2)
N3 C6 C15 C10 180.000(1)
C7 C6 C15 C14 180.000(1)
N3 C6 C15 C14 0.000(1)
C13 C14 C15 C10 0.000(1)
C13 C14 C15 C6 180.0
C2 C1 N1 C4 0.000(2)
C3 C4 N1 C1 0.000(2)
C5 C4 N1 C1 180.000(2)
C1 C2 N2 C3 0.000(2)
C1 C2 N2 Hg1 180.000(1)
C4 C3 N2 C2 0.000(2)
C4 C3 N2 Hg1 180.0
O1 C5 N3 C6 0.0
C4 C5 N3 C6 180.0
C7 C6 N3 C5 0.000(1)
C15 C6 N3 C5 180.0
C2 N2 Hg1 I1 180.000(2)
C3 N2 Hg1 I1 0.000(1)
C2 N2 Hg1 I2 0.000(2)
C3 N2 Hg1 I2 180.000(1)
